data_1517220
loop_
_publ_author_name
'Wu, Junbiao'
'Tao, Chunyao'
'Li, Yi'
'Yan, Yan'
'Li, Jiyang'
'Yu, Jihong'

_publ_section_title
;
 Methylviologen-templated layered bimetal phosphate: a multifunctional
 X-ray-induced photochromic material
;
_journal_issue 11
_journal_name_full 'Chem. Sci.'
_journal_page_first 4237
_journal_paper_doi 10.1039/C4SC01396D
_journal_volume 5
_journal_year 2014
_chemical_formula_sum 'C6 H12 Mn0.5 N O14 P3 Zn3'
_chemical_formula_weight 638.66
_chemical_name_systematic
;
 ?
;
_space_group_crystal_system triclinic
_space_group_IT_number 2
_space_group_name_Hall '-P 1'
_space_group_name_H-M_alt 'P -1'
_symmetry_space_group_name_Hall '-P 1'
_symmetry_space_group_name_H-M 'P -1'
_audit_creation_method SHELXL-2013
_cell_angle_alpha 107.922(2)
_cell_angle_beta 91.314(2)
_cell_angle_gamma 92.350(2)
_cell_formula_units_Z 2
_cell_length_a 9.4416(9)
_cell_length_b 9.5014(9)
_cell_length_c 9.8153(9)
_cell_measurement_temperature 296(2)
_cell_volume 836.50(14)
_computing_structure_refinement 'SHELXL-2013 (Sheldrick, 2013)'
_diffrn_ambient_temperature 296(2)
_diffrn_measured_fraction_theta_full 0.998
_diffrn_measured_fraction_theta_max 0.998
_diffrn_radiation_type MoK\a
_diffrn_radiation_wavelength 0.71073
_diffrn_reflns_av_R_equivalents 0.0238
_diffrn_reflns_av_unetI/netI 0.0455
_diffrn_reflns_Laue_measured_fraction_full 0.998
_diffrn_reflns_Laue_measured_fraction_max 0.998
_diffrn_reflns_limit_h_max 11
_diffrn_reflns_limit_h_min -11
_diffrn_reflns_limit_k_max 10
_diffrn_reflns_limit_k_min -11
_diffrn_reflns_limit_l_max 10
_diffrn_reflns_limit_l_min -12
_diffrn_reflns_number 5367
_diffrn_reflns_point_group_measured_fraction_full 0.998
_diffrn_reflns_point_group_measured_fraction_max 0.998
_diffrn_reflns_theta_full 25.242
_diffrn_reflns_theta_max 26.371
_diffrn_reflns_theta_min 2.160
_exptl_absorpt_coefficient_mu 4.990
_exptl_absorpt_correction_T_max 0.7457
_exptl_absorpt_correction_T_min 0.6040
_exptl_absorpt_correction_type multi-scan
_exptl_absorpt_process_details sadabs
_exptl_crystal_density_diffrn 2.536
_exptl_crystal_F_000 629
_exptl_crystal_size_max 0.250
_exptl_crystal_size_mid 0.240
_exptl_crystal_size_min 0.220
_refine_diff_density_max 1.189
_refine_diff_density_min -0.840
_refine_diff_density_rms 0.159
_refine_ls_extinction_method none
_refine_ls_goodness_of_fit_ref 1.049
_refine_ls_hydrogen_treatment undef
_refine_ls_matrix_type full
_refine_ls_number_parameters 254
_refine_ls_number_reflns 3406
_refine_ls_number_restraints 47
_refine_ls_restrained_S_all 1.084
_refine_ls_R_factor_all 0.0556
_refine_ls_R_factor_gt 0.0434
_refine_ls_shift/su_max 0.000
_refine_ls_shift/su_mean 0.000
_refine_ls_structure_factor_coef Fsqd
_refine_ls_weighting_details 'w=1/[\s^2^(Fo^2^)+(0.0595P)^2^+2.8937P] where P=(Fo^2^+2Fc^2^)/3'
_refine_ls_weighting_scheme calc
_refine_ls_wR_factor_gt 0.1129
_refine_ls_wR_factor_ref 0.1207
_reflns_Friedel_coverage 0.000
_reflns_number_gt 2749
_reflns_number_total 3406
_reflns_threshold_expression 'I > 2\s(I)'
_cod_data_source_file c4sc01396d2.cif
_cod_data_source_block JU99
_cod_depositor_comments 'Adding full bibliography for 1517220.cif.'
_cod_original_formula_sum 'C6 H12 Mn0.50 N O14 P3 Zn3'
_cod_database_code 1517220
_shelx_space_group_comment
;
The symmetry employed for this shelxl refinement is uniquely defined
by the following loop, which should always be used as a source of
symmetry information in preference to the above space-group names.
They are only intended as comments.
;
_shelx_estimated_absorpt_t_min 0.368
_shelx_estimated_absorpt_t_max 0.406
_shelxl_version_number 2013-4

loop_
_space_group_symop_operation_xyz
'x, y, z'
'-x, -y, -z'

loop_
_atom_site_label
_atom_site_type_symbol
_atom_site_fract_x
_atom_site_fract_y
_atom_site_fract_z
_atom_site_U_iso_or_equiv
_atom_site_adp_type
_atom_site_occupancy
_atom_site_site_symmetry_order
_atom_site_calc_flag
_atom_site_refinement_flags_posn
_atom_site_refinement_flags_adp
_atom_site_refinement_flags_occupancy
Mn1 Mn 0.5000 0.0000 0.0000 0.0148(3) Uani 1 2 d S . P
Zn1 Zn 0.45555(7) 0.24328(7) 0.33921(8) 0.02388(19) Uani 1 1 d . . .
Zn2 Zn 0.37367(7) 0.31465(7) -0.06564(7) 0.02069(18) Uani 1 1 d . . .
Zn3 Zn 0.84458(7) 0.11405(8) 0.13662(8) 0.02542(19) Uani 1 1 d . . .
P1 P 0.62768(14) 0.36132(15) 0.13871(17) 0.0182(3) Uani 1 1 d . . .
P2 P 0.19856(14) 0.16639(16) 0.11864(17) 0.0194(3) Uani 1 1 d . . .
P3 P 0.65012(15) -0.01151(15) 0.31375(16) 0.0195(3) Uani 1 1 d . . .
O1 O 0.5283(4) 0.2407(4) 0.0313(4) 0.0218(9) Uani 1 1 d . . .
O2 O 0.2712(4) 0.0291(4) 0.0216(5) 0.0222(9) Uani 1 1 d . . .
O3 O 0.5421(4) 0.0557(4) 0.2322(5) 0.0229(9) Uani 1 1 d . . .
O4 O 0.2148(4) 0.2920(5) 0.0516(5) 0.0304(10) Uani 1 1 d . . .
O5 O 0.6359(5) 0.4965(5) 0.0909(5) 0.0371(12) Uani 1 1 d . . .
O6 O 0.6304(5) -0.1803(4) 0.2598(5) 0.0279(9) Uani 1 1 d . . .
O7 O 0.6178(5) 0.0405(5) 0.4738(5) 0.0318(10) Uani 1 1 d . . .
O8 O 0.4461(5) 0.3226(5) 0.5499(5) 0.0315(10) Uani 1 1 d . . .
O9 O 0.2655(4) 0.2130(5) 0.2691(5) 0.0331(10) Uani 1 1 d . . .
O10 O 0.5645(5) 0.3979(4) 0.2886(5) 0.0289(10) Uani 1 1 d . . .
O11 O 0.7746(4) 0.3026(4) 0.1425(5) 0.0277(10) Uani 1 1 d . . .
O12 O 0.0425(4) 0.1268(5) 0.1237(6) 0.0387(12) Uani 1 1 d . . .
O13 O 0.8003(4) 0.0413(5) 0.2966(5) 0.0287(10) Uani 1 1 d . . .
N1 N 0.1092(8) 0.7475(8) 0.3137(9) 0.068(2) Uani 1 1 d . U .
C1 C -0.0698(10) 0.6612(10) 0.4434(10) 0.072(3) Uani 1 1 d . U .
C2 C 0.1575(9) 0.5523(10) 0.4146(10) 0.068(3) Uani 1 1 d . U .
C4 C 0.2074(9) 0.6537(9) 0.3420(9) 0.054(2) Uani 1 1 d . U .
C5 C -0.0133(12) 0.7648(11) 0.3748(11) 0.082(3) Uani 1 1 d . U .
C6 C 0.1678(12) 0.8556(12) 0.2442(12) 0.084(4) Uani 1 1 d . U .
C3 C 0.0273(10) 0.5562(10) 0.4634(9) 0.079(3) Uani 1 1 d . U .
O1W O 0.0045(18) 0.4604(19) 0.107(2) 0.089(4) Uiso 0.493(12) 1 d . . P
O2W O -0.023(3) 0.379(3) -0.154(3) 0.089(4) Uiso 0.293(12) 1 d . . P
O3W O -0.018(4) 0.372(4) -0.022(5) 0.089(4) Uiso 0.214(13) 1 d . . P

loop_
_atom_site_aniso_label
_atom_site_aniso_U_11
_atom_site_aniso_U_22
_atom_site_aniso_U_33
_atom_site_aniso_U_23
_atom_site_aniso_U_13
_atom_site_aniso_U_12
Mn1 0.0121(5) 0.0109(5) 0.0215(6) 0.0049(4) 0.0008(4) 0.0023(4)
Zn1 0.0261(4) 0.0204(4) 0.0247(4) 0.0057(3) 0.0054(3) 0.0034(3)
Zn2 0.0251(4) 0.0152(3) 0.0248(4) 0.0101(3) 0.0038(3) 0.0039(2)
Zn3 0.0181(3) 0.0272(4) 0.0348(4) 0.0155(3) 0.0013(3) -0.0006(3)
P1 0.0186(7) 0.0120(7) 0.0264(8) 0.0091(6) 0.0020(6) 0.0013(5)
P2 0.0129(6) 0.0214(7) 0.0254(8) 0.0089(6) 0.0046(6) 0.0022(5)
P3 0.0237(7) 0.0158(7) 0.0215(8) 0.0091(6) 0.0064(6) 0.0017(5)
O1 0.023(2) 0.0145(19) 0.028(2) 0.0069(16) -0.0007(17) 0.0025(15)
O2 0.0151(18) 0.019(2) 0.031(2) 0.0044(17) 0.0030(16) 0.0016(15)
O3 0.0199(19) 0.020(2) 0.030(2) 0.0083(17) 0.0029(17) 0.0052(15)
O4 0.029(2) 0.027(2) 0.042(3) 0.019(2) 0.018(2) 0.0106(18)
O5 0.056(3) 0.017(2) 0.047(3) 0.021(2) 0.006(2) 0.007(2)
O6 0.047(3) 0.017(2) 0.022(2) 0.0089(17) 0.0049(19) 0.0051(18)
O7 0.041(3) 0.029(2) 0.023(2) 0.0047(18) 0.008(2) -0.0026(19)
O8 0.052(3) 0.021(2) 0.021(2) 0.0054(18) 0.008(2) 0.0021(19)
O9 0.026(2) 0.047(3) 0.023(2) 0.003(2) 0.0055(18) 0.009(2)
O10 0.037(2) 0.017(2) 0.030(3) 0.0044(18) 0.0078(19) -0.0047(17)
O11 0.018(2) 0.021(2) 0.046(3) 0.0134(19) 0.0018(18) 0.0022(16)
O12 0.014(2) 0.048(3) 0.061(4) 0.025(3) 0.006(2) 0.0027(19)
O13 0.018(2) 0.040(3) 0.036(3) 0.024(2) 0.0042(18) 0.0018(18)
N1 0.057(4) 0.073(5) 0.101(6) 0.063(4) 0.019(4) 0.015(4)
C1 0.063(5) 0.095(6) 0.087(6) 0.063(5) 0.032(5) 0.042(5)
C2 0.050(5) 0.074(6) 0.103(7) 0.059(5) 0.010(4) 0.012(4)
C4 0.044(4) 0.059(5) 0.068(5) 0.037(4) -0.002(4) 0.001(4)
C5 0.086(6) 0.083(6) 0.102(7) 0.063(6) 0.022(5) 0.038(5)
C6 0.089(7) 0.092(8) 0.100(8) 0.076(7) -0.011(6) -0.017(6)
C3 0.066(5) 0.093(6) 0.105(7) 0.067(6) 0.027(5) 0.026(5)

loop_
_atom_type_symbol
_atom_type_description
_atom_type_scat_dispersion_real
_atom_type_scat_dispersion_imag
_atom_type_scat_source
C C 0.0033 0.0016 'International Tables Vol C Tables 4.2.6.8 and 6.1.1.4'
H H 0.0000 0.0000 'International Tables Vol C Tables 4.2.6.8 and 6.1.1.4'
Mn Mn 0.3368 0.7283 'International Tables Vol C Tables 4.2.6.8 and 6.1.1.4'
N N 0.0061 0.0033 'International Tables Vol C Tables 4.2.6.8 and 6.1.1.4'
O O 0.0106 0.0060 'International Tables Vol C Tables 4.2.6.8 and 6.1.1.4'
P P 0.1023 0.0942 'International Tables Vol C Tables 4.2.6.8 and 6.1.1.4'
Zn Zn 0.2839 1.4301 'International Tables Vol C Tables 4.2.6.8 and 6.1.1.4'

loop_
_geom_angle_atom_site_label_1
_geom_angle_atom_site_label_2
_geom_angle_atom_site_label_3
_geom_angle
_geom_angle_site_symmetry_1
_geom_angle_site_symmetry_3
O2 Mn1 O2 180.0(2) . 2_655
O2 Mn1 O3 86.40(15) . 2_655
O2 Mn1 O3 93.60(15) 2_655 2_655
O2 Mn1 O3 93.61(15) . .
O2 Mn1 O3 86.40(15) 2_655 .
O3 Mn1 O3 180.0 2_655 .
O2 Mn1 O1 88.15(14) . .
O2 Mn1 O1 91.85(14) 2_655 .
O3 Mn1 O1 93.58(15) 2_655 .
O3 Mn1 O1 86.42(15) . .
O2 Mn1 O1 91.85(14) . 2_655
O2 Mn1 O1 88.15(14) 2_655 2_655
O3 Mn1 O1 86.42(15) 2_655 2_655
O3 Mn1 O1 93.57(15) . 2_655
O1 Mn1 O1 180.0 . 2_655
O9 Zn1 O10 114.8(2) . .
O9 Zn1 O8 105.56(19) . .
O10 Zn1 O8 103.62(18) . .
O9 Zn1 O3 103.15(18) . .
O10 Zn1 O3 104.82(17) . .
O8 Zn1 O3 125.49(18) . .
O5 Zn2 O6 103.66(19) 2_665 2_655
O5 Zn2 O4 107.05(19) 2_665 .
O6 Zn2 O4 116.3(2) 2_655 .
O5 Zn2 O1 127.81(19) 2_665 .
O6 Zn2 O1 103.03(17) 2_655 .
O4 Zn2 O1 99.89(18) . .
O12 Zn3 O11 107.70(19) 1_655 .
O12 Zn3 O13 108.53(19) 1_655 .
O11 Zn3 O13 116.88(19) . .
O12 Zn3 O2 119.4(2) 1_655 2_655
O11 Zn3 O2 103.65(17) . 2_655
O13 Zn3 O2 101.09(18) . 2_655
O5 P1 O11 110.0(3) . .
O5 P1 O10 110.3(3) . .
O11 P1 O10 109.9(3) . .
O5 P1 O1 108.9(3) . .
O11 P1 O1 109.5(2) . .
O10 P1 O1 108.3(2) . .
O12 P2 O9 109.7(3) . .
O12 P2 O4 108.9(3) . .
O9 P2 O4 110.8(3) . .
O12 P2 O2 108.8(3) . .
O9 P2 O2 110.2(2) . .
O4 P2 O2 108.3(2) . .
O13 P3 O6 112.0(3) . .
O13 P3 O7 108.5(3) . .
O6 P3 O7 108.0(2) . .
O13 P3 O3 110.6(2) . .
O6 P3 O3 109.1(2) . .
O7 P3 O3 108.5(2) . .
P1 O1 Zn2 116.1(2) . .
P1 O1 Mn1 130.3(2) . .
Zn2 O1 Mn1 112.27(18) . .
P2 O2 Zn3 118.2(2) . 2_655
P2 O2 Mn1 126.9(2) . .
Zn3 O2 Mn1 112.88(18) 2_655 .
P3 O3 Zn1 118.4(2) . .
P3 O3 Mn1 128.7(2) . .
Zn1 O3 Mn1 111.66(17) . .
P2 O4 Zn2 123.6(2) . .
P1 O5 Zn2 168.1(3) . 2_665
P3 O6 Zn2 129.8(3) . 2_655
P2 O9 Zn1 132.7(3) . .
P1 O10 Zn1 119.1(2) . .
P1 O11 Zn3 134.4(2) . .
P2 O12 Zn3 169.7(3) . 1_455
P3 O13 Zn3 120.2(2) . .
C5 N1 C4 121.7(8) . .
C5 N1 C6 121.4(8) . .
C4 N1 C6 114.9(8) . .
C5 N1 O2W 89.4(11) . 2_565
C4 N1 O2W 98.9(11) . 2_565
C6 N1 O2W 96.5(11) . 2_565
C3 C1 C5 115.5(8) . .
C3 C2 C4 121.6(8) . .
N1 C4 C2 116.9(8) . .
N1 C5 C1 121.5(8) . .
C2 C3 C1 120.9(9) . .
C2 C3 C3 121.3(11) . 2_566
C1 C3 C3 117.7(11) . 2_566
O3W O1W O2W 128(2) . 2_565
O3W O2W O1W 93(3) . 2_565
O3W O2W N1 129(3) . 2_565
O1W O2W N1 131(2) 2_565 2_565
O1W O3W O2W 139(4) . .

loop_
_geom_bond_atom_site_label_1
_geom_bond_atom_site_label_2
_geom_bond_distance
_geom_bond_site_symmetry_2
Mn1 O2 2.196(4) .
Mn1 O2 2.196(4) 2_655
Mn1 O3 2.198(4) 2_655
Mn1 O3 2.198(4) .
Mn1 O1 2.216(4) .
Mn1 O1 2.216(4) 2_655
Zn1 O9 1.886(4) .
Zn1 O10 1.952(4) .
Zn1 O8 1.977(4) .
Zn1 O3 1.988(4) .
Zn2 O5 1.891(4) 2_665
Zn2 O6 1.939(4) 2_655
Zn2 O4 1.956(4) .
Zn2 O1 1.991(4) .
Zn3 O12 1.877(4) 1_655
Zn3 O11 1.919(4) .
Zn3 O13 1.948(4) .
Zn3 O2 1.989(4) 2_655
P1 O5 1.496(4) .
P1 O11 1.520(4) .
P1 O10 1.544(5) .
P1 O1 1.558(4) .
P2 O12 1.512(4) .
P2 O9 1.519(5) .
P2 O4 1.534(4) .
P2 O2 1.555(4) .
P3 O13 1.515(4) .
P3 O6 1.528(4) .
P3 O7 1.536(5) .
P3 O3 1.556(4) .
O2 Zn3 1.989(4) 2_655
O5 Zn2 1.891(4) 2_665
O6 Zn2 1.939(4) 2_655
O12 Zn3 1.877(4) 1_455
N1 C5 1.308(12) .
N1 C4 1.393(10) .
N1 C6 1.492(11) .
N1 O2W 1.81(3) 2_565
C1 C3 1.437(12) .
C1 C5 1.445(13) .
C2 C3 1.327(13) .
C2 C4 1.434(12) .
C3 C3 1.538(19) 2_566
O1W O3W 1.30(4) .
O1W O2W 1.45(3) 2_565
O2W O3W 1.31(5) .
O2W O1W 1.45(3) 2_565
O2W N1 1.81(3) 2_565
